data_7122037
loop_
_publ_author_name
'Xu, Letian'
'Li, Guoping'
'Xu, Tao'
'Zhang, Weidong'
'Zhang, Sikun'
'Yin, Shiwei'
'An, Zhongfu'
'He, Gang'

_publ_section_title
;
 Chalcogen atom modulated persistent room-temperature phosphorescence
 through intramolecular electronic coupling.
;
_journal_issue 66
_journal_name_full 'Chemical communications (Cambridge, England)'
_journal_page_first 9226
_journal_page_last 9229
_journal_paper_doi 10.1039/c8cc04734k
_journal_volume 54
_journal_year 2018
_chemical_formula_sum 'C24 H17 N Se'
_chemical_formula_weight 398.34
_space_group_crystal_system monoclinic
_space_group_IT_number 14
_space_group_name_Hall '-P 2ybc'
_space_group_name_H-M_alt 'P 1 21/c 1'
_symmetry_space_group_name_Hall '-P 2ybc'
_symmetry_space_group_name_H-M 'P 1 21/c 1'
_atom_sites_solution_hydrogens geom
_audit_creation_method SHELXL-2014/7
_audit_update_record
;
2018-03-21 deposited with the CCDC.
2018-07-23 downloaded from the CCDC.
;
_cell_angle_alpha 90
_cell_angle_beta 99.6790(10)
_cell_angle_gamma 90
_cell_formula_units_Z 4
_cell_length_a 14.9778(5)
_cell_length_b 16.6273(6)
_cell_length_c 7.5305(2)
_cell_measurement_reflns_used 9815
_cell_measurement_temperature 153(2)
_cell_measurement_theta_max 27.49
_cell_measurement_theta_min 2.45
_cell_volume 1848.70(10)
_computing_structure_refinement 'SHELXL-2014/7 (Sheldrick, 2014)'
_diffrn_ambient_temperature 153(2)
_diffrn_measured_fraction_theta_full 0.997
_diffrn_measured_fraction_theta_max 0.997
_diffrn_measurement_device_type 'CCD area detector'
_diffrn_measurement_method 'phi and omega scans'
_diffrn_radiation_type MoK\a
_diffrn_radiation_wavelength 0.71073
_diffrn_reflns_av_R_equivalents 0.0380
_diffrn_reflns_av_unetI/netI 0.0153
_diffrn_reflns_Laue_measured_fraction_full 0.997
_diffrn_reflns_Laue_measured_fraction_max 0.997
_diffrn_reflns_limit_h_max 19
_diffrn_reflns_limit_h_min -19
_diffrn_reflns_limit_k_max 21
_diffrn_reflns_limit_k_min -21
_diffrn_reflns_limit_l_max 9
_diffrn_reflns_limit_l_min -9
_diffrn_reflns_number 60339
_diffrn_reflns_point_group_measured_fraction_full 0.997
_diffrn_reflns_point_group_measured_fraction_max 0.997
_diffrn_reflns_theta_full 25.242
_diffrn_reflns_theta_max 27.556
_diffrn_reflns_theta_min 2.450
_diffrn_source 'sealed tube'
_exptl_absorpt_coefficient_mu 2.037
_exptl_crystal_colour yellow
_exptl_crystal_density_diffrn 1.431
_exptl_crystal_description BLOCK
_exptl_crystal_F_000 808
_refine_diff_density_max 0.431
_refine_diff_density_min -0.684
_refine_diff_density_rms 0.107
_refine_ls_extinction_method none
_refine_ls_goodness_of_fit_ref 1.118
_refine_ls_hydrogen_treatment constr
_refine_ls_matrix_type full
_refine_ls_number_parameters 235
_refine_ls_number_reflns 4254
_refine_ls_number_restraints 0
_refine_ls_restrained_S_all 1.118
_refine_ls_R_factor_all 0.0310
_refine_ls_R_factor_gt 0.0259
_refine_ls_shift/su_max 0.004
_refine_ls_shift/su_mean 0.000
_refine_ls_structure_factor_coef Fsqd
_refine_ls_weighting_details 'w=1/[\s^2^(Fo^2^)+(0.0392P)^2^+0.7130P] where P=(Fo^2^+2Fc^2^)/3'
_refine_ls_weighting_scheme calc
_refine_ls_wR_factor_gt 0.0703
_refine_ls_wR_factor_ref 0.0729
_reflns_Friedel_coverage 0.000
_reflns_number_gt 3819
_reflns_number_total 4254
_reflns_threshold_expression 'I > 2\s(I)'
_cod_data_source_file c8cc04734k2.cif
_cod_data_source_block 2_CCDC1
_cod_depositor_comments 'Adding full bibliography for 7122035--7122037.cif.'
_cod_database_code 7122037
_shelx_shelxl_version_number 2014/7
_shelx_space_group_comment
;
The symmetry employed for this shelxl refinement is uniquely defined
by the following loop, which should always be used as a source of
symmetry information in preference to the above space-group names.
They are only intended as comments.
;

loop_
_space_group_symop_operation_xyz
'x, y, z'
'-x, y+1/2, -z+1/2'
'-x, -y, -z'
'x, -y-1/2, z-1/2'

loop_
_atom_site_label
_atom_site_type_symbol
_atom_site_fract_x
_atom_site_fract_y
_atom_site_fract_z
_atom_site_U_iso_or_equiv
_atom_site_adp_type
_atom_site_occupancy
_atom_site_site_symmetry_order
_atom_site_calc_flag
_atom_site_refinement_flags_posn
_atom_site_refinement_flags_adp
N1 N 0.70237(9) 0.91130(8) 0.53057(17) 0.0204(3) Uani 1 1 d . .
Se1 Se 0.64710(2) 1.12223(2) -0.14270(2) 0.02794(7) Uani 1 1 d . .
C1 C 0.63351(11) 0.93545(9) 0.2189(2) 0.0214(3) Uani 1 1 d . .
H1 H 0.5996 0.8872 0.2200 0.026 Uiso 1 1 calc R U
C2 C 0.62271(10) 0.98324(9) 0.0650(2) 0.0212(3) Uani 1 1 d . .
H2 H 0.5813 0.9677 -0.0391 0.025 Uiso 1 1 calc R U
C3 C 0.67238(11) 1.05358(9) 0.0637(2) 0.0215(3) Uani 1 1 d . .
C4 C 0.73463(11) 1.07552(10) 0.2152(2) 0.0228(3) Uani 1 1 d . .
H4 H 0.7696 1.1231 0.2132 0.027 Uiso 1 1 calc R U
C5 C 0.76453(12) 1.13056(9) -0.2098(2) 0.0222(3) Uani 1 1 d . .
C6 C 0.83501(12) 1.07726(10) -0.1507(2) 0.0250(3) Uani 1 1 d . .
H6 H 0.8265 1.0341 -0.0726 0.030 Uiso 1 1 calc R U
C7 C 0.91765(12) 1.08764(11) -0.2070(2) 0.0311(4) Uani 1 1 d . .
H7 H 0.9661 1.0518 -0.1656 0.037 Uiso 1 1 calc R U
C8 C 0.74543(11) 1.02800(9) 0.3685(2) 0.0212(3) Uani 1 1 d . .
H8 H 0.7878 1.0429 0.4717 0.025 Uiso 1 1 calc R U
C9 C 0.69414(10) 0.95847(9) 0.37127(19) 0.0191(3) Uani 1 1 d . .
C11 C 0.63035(11) 0.88278(8) 0.6086(2) 0.0198(3) Uani 1 1 d . .
C12 C 0.66541(12) 0.83699(9) 0.7626(2) 0.0224(3) Uani 1 1 d . .
C13 C 0.76246(12) 0.83933(9) 0.7804(2) 0.0245(3) Uani 1 1 d . .
C14 C 0.78353(12) 0.88506(9) 0.6343(2) 0.0229(3) Uani 1 1 d . .
C15 C 0.87229(12) 0.89579(11) 0.6076(2) 0.0289(4) Uani 1 1 d . .
H15 H 0.8859 0.9253 0.5074 0.035 Uiso 1 1 calc R U
C16 C 0.94029(14) 0.86171(12) 0.7330(3) 0.0365(4) Uani 1 1 d . .
H16 H 1.0016 0.8681 0.7181 0.044 Uiso 1 1 calc R U
C17 C 0.92082(14) 0.81837(12) 0.8804(3) 0.0383(4) Uani 1 1 d . .
H17 H 0.9690 0.7968 0.9651 0.046 Uiso 1 1 calc R U
C18 C 0.83283(13) 0.80643(10) 0.9050(2) 0.0325(4) Uani 1 1 d . .
H18 H 0.8200 0.7763 1.0050 0.039 Uiso 1 1 calc R U
C19 C 0.60556(13) 0.79977(9) 0.8611(2) 0.0287(4) Uani 1 1 d . .
H19 H 0.6280 0.7679 0.9636 0.034 Uiso 1 1 calc R U
C20 C 0.48023(13) 0.85745(10) 0.6579(2) 0.0295(4) Uani 1 1 d . .
H20 H 0.4166 0.8645 0.6249 0.035 Uiso 1 1 calc R U
C21 C 0.53786(12) 0.89472(9) 0.5564(2) 0.0235(3) Uani 1 1 d . .
H21 H 0.5148 0.9271 0.4552 0.028 Uiso 1 1 calc R U
C22 C 0.51382(14) 0.80992(10) 0.8074(2) 0.0328(4) Uani 1 1 d . .
H22 H 0.4728 0.7843 0.8728 0.039 Uiso 1 1 calc R U
C23 C 0.77672(12) 1.19273(10) -0.3279(2) 0.0264(3) Uani 1 1 d . .
H23 H 0.7284 1.2287 -0.3694 0.032 Uiso 1 1 calc R U
C24 C 0.85953(13) 1.20181(11) -0.3844(2) 0.0329(4) Uani 1 1 d . .
H24 H 0.8677 1.2439 -0.4655 0.039 Uiso 1 1 calc R U
C25 C 0.93040(13) 1.14997(12) -0.3233(2) 0.0345(4) Uani 1 1 d . .
H25 H 0.9874 1.1569 -0.3607 0.041 Uiso 1 1 calc R U

loop_
_atom_site_aniso_label
_atom_site_aniso_U_11
_atom_site_aniso_U_22
_atom_site_aniso_U_33
_atom_site_aniso_U_23
_atom_site_aniso_U_13
_atom_site_aniso_U_12
N1 0.0247(7) 0.0198(6) 0.0164(6) 0.0038(5) 0.0023(5) 0.0024(5)
Se1 0.02715(10) 0.03328(11) 0.02187(10) 0.01109(6) -0.00029(7) 0.00148(7)
C1 0.0263(8) 0.0192(7) 0.0187(7) -0.0016(6) 0.0038(6) -0.0023(6)
C2 0.0231(8) 0.0241(8) 0.0155(7) -0.0019(6) 0.0012(6) 0.0003(6)
C3 0.0245(7) 0.0242(7) 0.0158(7) 0.0027(6) 0.0035(6) 0.0018(6)
C4 0.0263(8) 0.0210(7) 0.0207(7) 0.0004(6) 0.0026(6) -0.0035(6)
C5 0.0296(8) 0.0210(7) 0.0149(7) -0.0005(5) 0.0002(6) -0.0047(6)
C6 0.0337(9) 0.0221(8) 0.0183(7) 0.0032(6) 0.0017(6) -0.0019(6)
C7 0.0324(9) 0.0338(9) 0.0262(9) 0.0017(7) 0.0018(7) 0.0000(7)
C8 0.0242(8) 0.0222(7) 0.0164(7) -0.0013(6) 0.0011(6) -0.0003(6)
C9 0.0227(7) 0.0196(7) 0.0152(7) 0.0010(5) 0.0038(6) 0.0033(6)
C11 0.0300(8) 0.0135(7) 0.0161(7) -0.0016(5) 0.0049(6) 0.0006(6)
C12 0.0371(9) 0.0134(7) 0.0163(7) -0.0014(5) 0.0038(6) 0.0020(6)
C13 0.0381(9) 0.0166(7) 0.0176(7) -0.0012(6) 0.0014(6) 0.0055(6)
C14 0.0293(8) 0.0187(7) 0.0192(7) -0.0021(6) 0.0001(6) 0.0059(6)
C15 0.0296(9) 0.0280(8) 0.0285(9) -0.0013(7) 0.0031(7) 0.0056(7)
C16 0.0293(9) 0.0354(10) 0.0424(11) -0.0042(8) -0.0012(8) 0.0097(8)
C17 0.0414(11) 0.0331(9) 0.0349(10) -0.0010(8) -0.0094(8) 0.0160(8)
C18 0.0469(11) 0.0242(8) 0.0234(8) 0.0008(6) -0.0027(7) 0.0107(7)
C19 0.0514(11) 0.0158(7) 0.0201(8) 0.0008(6) 0.0093(7) -0.0026(7)
C20 0.0325(9) 0.0268(8) 0.0307(9) -0.0052(7) 0.0096(7) -0.0056(7)
C21 0.0289(8) 0.0198(7) 0.0222(8) -0.0009(6) 0.0049(6) -0.0008(6)
C22 0.0480(11) 0.0245(8) 0.0295(9) -0.0021(7) 0.0173(8) -0.0118(8)
C23 0.0362(9) 0.0216(8) 0.0192(7) 0.0025(6) -0.0015(6) -0.0045(7)
C24 0.0447(11) 0.0307(9) 0.0227(8) 0.0055(7) 0.0040(7) -0.0130(8)
C25 0.0344(10) 0.0415(10) 0.0282(9) 0.0015(8) 0.0069(7) -0.0100(8)

loop_
_atom_type_symbol
_atom_type_description
_atom_type_scat_dispersion_real
_atom_type_scat_dispersion_imag
_atom_type_scat_source
C C 0.0033 0.0016 'International Tables Vol C Tables 4.2.6.8 and 6.1.1.4'
H H 0.0000 0.0000 'International Tables Vol C Tables 4.2.6.8 and 6.1.1.4'
N N 0.0061 0.0033 'International Tables Vol C Tables 4.2.6.8 and 6.1.1.4'
Se Se -0.0929 2.2259 'International Tables Vol C Tables 4.2.6.8 and 6.1.1.4'

loop_
_geom_angle_atom_site_label_1
_geom_angle_atom_site_label_2
_geom_angle_atom_site_label_3
_geom_angle
C11 N1 C14 108.63(13)
C11 N1 C9 125.42(13)
C14 N1 C9 125.94(13)
C3 Se1 C5 101.09(7)
C9 C1 C2 119.84(14)
C3 C2 C1 120.00(14)
C2 C3 C4 120.01(14)
C2 C3 Se1 118.39(11)
C4 C3 Se1 121.46(12)
C8 C4 C3 120.04(15)
C6 C5 C23 120.10(16)
C6 C5 Se1 123.38(12)
C23 C5 Se1 116.50(13)
C7 C6 C5 119.44(15)
C6 C7 C25 120.66(17)
C4 C8 C9 119.94(14)
C8 C9 C1 120.14(14)
C8 C9 N1 120.12(13)
C1 C9 N1 119.74(14)
C21 C11 N1 129.57(14)
C21 C11 C12 121.65(15)
N1 C11 C12 108.78(14)
C19 C12 C11 119.36(16)
C19 C12 C13 133.63(15)
C11 C12 C13 107.00(14)
C18 C13 C14 119.34(17)
C18 C13 C12 133.44(16)
C14 C13 C12 107.22(14)
C15 C14 N1 129.93(16)
C15 C14 C13 121.67(15)
N1 C14 C13 108.36(15)
C16 C15 C14 117.36(18)
C15 C16 C17 121.65(19)
C18 C17 C16 121.00(17)
C17 C18 C13 118.93(17)
C22 C19 C12 119.15(15)
C21 C20 C22 121.44(17)
C11 C21 C20 117.54(16)
C19 C22 C20 120.81(16)
C24 C23 C5 119.75(16)
C25 C24 C23 120.42(16)
C24 C25 C7 119.62(17)

loop_
_geom_bond_atom_site_label_1
_geom_bond_atom_site_label_2
_geom_bond_distance
N1 C11 1.395(2)
N1 C14 1.399(2)
N1 C9 1.4211(19)
Se1 C3 1.9143(15)
Se1 C5 1.9149(17)
C1 C9 1.392(2)
C1 C2 1.392(2)
C2 C3 1.387(2)
C3 C4 1.395(2)
C4 C8 1.386(2)
C5 C6 1.393(2)
C5 C23 1.396(2)
C6 C7 1.385(3)
C7 C25 1.391(3)
C8 C9 1.390(2)
C11 C21 1.389(2)
C11 C12 1.413(2)
C12 C19 1.400(2)
C12 C13 1.438(2)
C13 C18 1.399(2)
C13 C14 1.416(2)
C14 C15 1.389(3)
C15 C16 1.388(3)
C16 C17 1.395(3)
C17 C18 1.376(3)
C19 C22 1.376(3)
C20 C21 1.391(2)
C20 C22 1.398(3)
C23 C24 1.385(3)
C24 C25 1.385(3)
